data_4066280
loop_
_publ_author_name
'Leitch, David C.'
'Schafer, Laurel L.'

_publ_section_title
;
 Zirconium Alkyl Complexes Supported by Ureate Ligands: Synthesis,
 Characterization, and Precursors to Metal&#x2212;Element Multiple
 Bonds&#x2020;
;
_journal_issue 21
_journal_name_full Organometallics
_journal_page_first 5162
_journal_paper_doi 10.1021/om100381d
_journal_volume 29
_journal_year 2010
_chemical_formula_moiety 'C47 H59 N5 O2 Zr'
_chemical_formula_sum 'C47 H59 N5 O2 Zr'
_chemical_formula_weight 817.21
_chemical_name_systematic
;
 ?
;
_space_group_IT_number 20
_symmetry_cell_setting orthorhombic
_symmetry_space_group_name_Hall 'C 2c 2'
_symmetry_space_group_name_H-M 'C 2 2 21'
_atom_sites_solution_hydrogens geom
_atom_sites_solution_primary direct
_atom_sites_solution_secondary difmap
_audit_creation_method SHELXL-97
_cell_angle_alpha 90.00
_cell_angle_beta 90.00
_cell_angle_gamma 90.00
_cell_formula_units_Z 4
_cell_length_a 15.151(2)
_cell_length_b 18.936(3)
_cell_length_c 15.576(3)
_cell_measurement_reflns_used 7914
_cell_measurement_temperature 173(2)
_cell_measurement_theta_max 35.4
_cell_measurement_theta_min 1.7
_cell_volume 4468.7(13)
_computing_structure_refinement 'SHELXL-97 (Sheldrick, 1997)'
_diffrn_ambient_temperature 173(2)
_diffrn_measured_fraction_theta_full 0.823
_diffrn_measured_fraction_theta_max 0.823
_diffrn_radiation_monochromator graphite
_diffrn_radiation_source 'fine-focus sealed tube'
_diffrn_radiation_type MoK\a
_diffrn_radiation_wavelength 0.71073
_diffrn_reflns_av_R_equivalents 0.0144
_diffrn_reflns_av_sigmaI/netI 0.0223
_diffrn_reflns_limit_h_max 22
_diffrn_reflns_limit_h_min -22
_diffrn_reflns_limit_k_max 28
_diffrn_reflns_limit_k_min -24
_diffrn_reflns_limit_l_max 21
_diffrn_reflns_limit_l_min -24
_diffrn_reflns_number 16782
_diffrn_reflns_theta_full 35.36
_diffrn_reflns_theta_max 35.36
_diffrn_reflns_theta_min 1.72
_exptl_absorpt_coefficient_mu 0.287
_exptl_absorpt_correction_T_max 0.9717
_exptl_absorpt_correction_T_min 0.8429
_exptl_absorpt_correction_type multi-scan
_exptl_crystal_colour orange
_exptl_crystal_density_diffrn 1.215
_exptl_crystal_density_method 'not measured'
_exptl_crystal_description block
_exptl_crystal_F_000 1728
_exptl_crystal_size_max 0.20
_exptl_crystal_size_mid 0.20
_exptl_crystal_size_min 0.10
_refine_diff_density_max 0.498
_refine_diff_density_min -0.430
_refine_diff_density_rms 0.048
_refine_ls_abs_structure_details 'Flack H D (1983), Acta Cryst. A39, 876-881'
_refine_ls_abs_structure_Flack -0.01(2)
_refine_ls_extinction_method none
_refine_ls_goodness_of_fit_ref 1.091
_refine_ls_hydrogen_treatment mixed
_refine_ls_matrix_type full
_refine_ls_number_parameters 255
_refine_ls_number_reflns 7914
_refine_ls_number_restraints 0
_refine_ls_restrained_S_all 1.091
_refine_ls_R_factor_all 0.0321
_refine_ls_R_factor_gt 0.0257
_refine_ls_shift/su_max 0.001
_refine_ls_shift/su_mean 0.000
_refine_ls_structure_factor_coef Fsqd
_refine_ls_weighting_details 'calc w=1/[\s^2^(Fo^2^)+(0.0306P)^2^+1.9161P] where P=(Fo^2^+2Fc^2^)/3'
_refine_ls_weighting_scheme calc
_refine_ls_wR_factor_gt 0.0645
_refine_ls_wR_factor_ref 0.0697
_reflns_number_gt 7172
_reflns_number_total 7914
_reflns_threshold_expression >2sigma(I)
_cod_data_source_file om100381d_si_001.cif
_cod_data_source_block ls122_0m
_cod_original_cell_volume 4468.8(12)
_cod_database_code 4066280

loop_
_symmetry_equiv_pos_as_xyz
'x, y, z'
'-x, -y, z+1/2'
'x, -y, -z'
'-x, y, -z+1/2'
'x+1/2, y+1/2, z'
'-x+1/2, -y+1/2, z+1/2'
'x+1/2, -y+1/2, -z'
'-x+1/2, y+1/2, -z+1/2'

loop_
_atom_site_label
_atom_site_type_symbol
_atom_site_fract_x
_atom_site_fract_y
_atom_site_fract_z
_atom_site_U_iso_or_equiv
_atom_site_adp_type
_atom_site_occupancy
_atom_site_symmetry_multiplicity
_atom_site_calc_flag
_atom_site_refinement_flags
Zr1 Zr 0.5000 0.752400(8) 0.7500 0.01852(4) Uani 1 2 d S
O1 O 0.37712(6) 0.77140(5) 0.82118(6) 0.02500(18) Uani 1 1 d .
N3 N 0.5000 0.87798(7) 0.7500 0.0238(2) Uani 1 2 d S
N2 N 0.28309(7) 0.68572(6) 0.86745(8) 0.0250(2) Uani 1 1 d .
N1 N 0.41629(7) 0.66283(6) 0.78828(7) 0.0234(2) Uani 1 1 d .
C9 C 0.46797(9) 0.80000(8) 0.54894(9) 0.0290(3) Uani 1 1 d .
C10 C 0.50244(10) 0.74948(8) 0.49226(8) 0.0336(2) Uani 1 1 d .
H10 H 0.4925 0.7019 0.5032 0.040 Uiso 1 1 calc R
C17 C 0.5000 1.02461(9) 0.7500 0.0351(4) Uani 1 2 d S
H17 H 0.5000 1.0737 0.7500 0.042 Uiso 1 2 calc SR
C2 C 0.21445(8) 0.73806(8) 0.89118(9) 0.0302(3) Uani 1 1 d .
H2 H 0.1666 0.7114 0.9183 0.036 Uiso 1 1 calc R
C19 C 0.31800(9) 0.60387(9) 0.68643(10) 0.0321(3) Uani 1 1 d .
H19 H 0.2760 0.6392 0.6935 0.039 Uiso 1 1 calc R
C11 C 0.55087(11) 0.76848(10) 0.42048(11) 0.0421(4) Uani 1 1 d .
H11 H 0.5720 0.7337 0.3837 0.050 Uiso 1 1 calc R
C8 C 0.41831(9) 0.77944(8) 0.62600(9) 0.0304(3) Uani 1 1 d .
H8A H 0.3827 0.7385 0.6117 0.037 Uiso 1 1 calc R
H8B H 0.3781 0.8176 0.6400 0.037 Uiso 1 1 calc R
C5 C 0.27542(9) 0.61314(8) 0.90178(10) 0.0300(3) Uani 1 1 d .
H5 H 0.3262 0.5861 0.8807 0.036 Uiso 1 1 calc R
C20 C 0.30335(12) 0.55030(10) 0.62758(11) 0.0405(4) Uani 1 1 d .
H20 H 0.2510 0.5491 0.5964 0.049 Uiso 1 1 calc R
C6 C 0.28044(12) 0.61414(9) 0.99952(11) 0.0394(3) Uani 1 1 d .
H6A H 0.2297 0.6381 1.0222 0.059 Uiso 1 1 calc R
H6B H 0.3330 0.6384 1.0172 0.059 Uiso 1 1 calc R
H6C H 0.2818 0.5666 1.0207 0.059 Uiso 1 1 calc R
C18 C 0.39545(8) 0.60517(7) 0.73522(8) 0.0256(3) Uani 1 1 d .
C1 C 0.35597(8) 0.70589(7) 0.82571(8) 0.0225(2) Uani 1 1 d .
C14 C 0.48582(11) 0.87069(8) 0.52931(10) 0.0345(3) Uani 1 1 d .
H14 H 0.4637 0.9060 0.5649 0.041 Uiso 1 1 calc R
C3 C 0.17544(11) 0.77160(11) 0.81118(13) 0.0476(4) Uani 1 1 d .
H3A H 0.1547 0.7353 0.7732 0.071 Uiso 1 1 calc R
H3B H 0.2199 0.7991 0.7827 0.071 Uiso 1 1 calc R
H3C H 0.1270 0.8016 0.8271 0.071 Uiso 1 1 calc R
C23 C 0.45933(9) 0.55205(7) 0.72369(9) 0.0278(3) Uani 1 1 d .
C15 C 0.56878(9) 0.91484(8) 0.71948(10) 0.0294(3) Uani 1 1 d .
H15 H 0.6171 0.8902 0.6982 0.035 Uiso 1 1 calc R
C22 C 0.44467(11) 0.49968(8) 0.66095(11) 0.0381(3) Uani 1 1 d .
C13 C 0.53552(12) 0.88947(10) 0.45832(12) 0.0420(4) Uani 1 1 d .
H13 H 0.5471 0.9369 0.4478 0.050 Uiso 1 1 calc R
C16 C 0.57102(10) 0.98759(8) 0.71830(10) 0.0334(3) Uani 1 1 d .
H16 H 0.6198 1.0113 0.6964 0.040 Uiso 1 1 calc R
C12 C 0.56817(12) 0.83907(11) 0.40294(12) 0.0456(4) Uani 1 1 d .
H12 H 0.6010 0.8520 0.3550 0.055 Uiso 1 1 calc R
C4 C 0.24422(11) 0.79277(9) 0.95649(12) 0.0385(3) Uani 1 1 d .
H4A H 0.2874 0.8233 0.9308 0.058 Uiso 1 1 calc R
H4B H 0.2697 0.7693 1.0052 0.058 Uiso 1 1 calc R
H4C H 0.1944 0.8202 0.9747 0.058 Uiso 1 1 calc R
C21 C 0.36602(13) 0.49900(10) 0.61521(12) 0.0448(4) Uani 1 1 d .
H21 H 0.3557 0.4632 0.5756 0.054 Uiso 1 1 calc R
C7 C 0.19248(12) 0.57674(10) 0.86958(13) 0.0468(4) Uani 1 1 d .
H7A H 0.1902 0.5797 0.8081 0.070 Uiso 1 1 calc R
H7B H 0.1415 0.5995 0.8936 0.070 Uiso 1 1 calc R
H7C H 0.1933 0.5280 0.8867 0.070 Uiso 1 1 calc R
C24 C 0.51458(16) 0.44557(10) 0.64059(16) 0.0587(6) Uani 1 1 d .
H24A H 0.5012 0.4234 0.5867 0.088 Uiso 1 1 calc R
H24B H 0.5160 0.4105 0.6851 0.088 Uiso 1 1 calc R
H24C H 0.5711 0.4684 0.6370 0.088 Uiso 1 1 calc R

loop_
_atom_site_aniso_label
_atom_site_aniso_U_11
_atom_site_aniso_U_22
_atom_site_aniso_U_33
_atom_site_aniso_U_23
_atom_site_aniso_U_13
_atom_site_aniso_U_12
Zr1 0.01440(5) 0.02411(6) 0.01705(5) 0.000 0.00155(5) 0.000
O1 0.0211(4) 0.0275(4) 0.0264(4) -0.0005(3) 0.0061(3) 0.0001(3)
N3 0.0242(6) 0.0251(6) 0.0220(6) 0.000 -0.0015(7) 0.000
N2 0.0171(4) 0.0297(5) 0.0280(5) 0.0005(4) 0.0050(4) -0.0004(4)
N1 0.0178(4) 0.0268(5) 0.0257(5) -0.0028(4) 0.0046(4) -0.0013(4)
C9 0.0251(5) 0.0385(7) 0.0234(6) 0.0029(5) -0.0084(5) -0.0008(5)
C10 0.0344(6) 0.0393(6) 0.0271(5) -0.0007(5) -0.0057(6) -0.0002(14)
C17 0.0424(9) 0.0255(7) 0.0374(9) 0.000 0.0011(12) 0.000
C2 0.0185(5) 0.0395(8) 0.0327(6) -0.0011(5) 0.0075(4) 0.0034(5)
C19 0.0260(6) 0.0407(7) 0.0296(6) -0.0040(6) 0.0021(5) -0.0056(5)
C11 0.0384(8) 0.0576(11) 0.0301(7) -0.0004(7) 0.0002(6) 0.0082(7)
C8 0.0259(6) 0.0399(7) 0.0255(6) 0.0020(5) -0.0050(5) -0.0042(5)
C5 0.0270(6) 0.0292(6) 0.0338(7) 0.0006(5) 0.0084(5) -0.0046(5)
C20 0.0365(8) 0.0532(9) 0.0317(7) -0.0079(7) 0.0020(6) -0.0147(7)
C6 0.0429(8) 0.0400(8) 0.0352(8) 0.0075(6) 0.0032(7) -0.0043(7)
C18 0.0226(5) 0.0278(5) 0.0264(7) -0.0028(4) 0.0051(4) -0.0047(4)
C1 0.0176(5) 0.0294(6) 0.0206(5) -0.0009(5) 0.0011(4) 0.0005(4)
C14 0.0387(9) 0.0369(6) 0.0279(6) 0.0037(5) -0.0059(6) 0.0016(6)
C3 0.0307(7) 0.0675(12) 0.0445(9) 0.0066(8) -0.0009(7) 0.0175(7)
C23 0.0283(6) 0.0255(6) 0.0296(6) -0.0022(5) 0.0087(5) -0.0045(5)
C15 0.0276(6) 0.0301(6) 0.0305(6) -0.0024(5) 0.0019(5) -0.0014(5)
C22 0.0437(8) 0.0315(7) 0.0392(8) -0.0101(6) 0.0140(7) -0.0073(6)
C13 0.0443(8) 0.0455(9) 0.0363(8) 0.0130(7) -0.0042(7) -0.0022(7)
C16 0.0356(7) 0.0305(6) 0.0342(7) -0.0007(5) 0.0023(6) -0.0079(5)
C12 0.0385(8) 0.0662(12) 0.0321(8) 0.0137(8) 0.0035(7) 0.0042(8)
C4 0.0351(7) 0.0413(8) 0.0391(8) -0.0075(7) 0.0119(6) 0.0040(6)
C21 0.0541(10) 0.0432(9) 0.0372(8) -0.0149(7) 0.0083(7) -0.0164(8)
C7 0.0404(8) 0.0525(10) 0.0474(10) -0.0061(8) 0.0082(8) -0.0226(8)
C24 0.0630(14) 0.0404(8) 0.0726(13) -0.0233(9) 0.0198(11) 0.0024(9)

loop_
_atom_type_symbol
_atom_type_description
_atom_type_scat_dispersion_real
_atom_type_scat_dispersion_imag
_atom_type_scat_source
C C 0.0033 0.0016 'International Tables Vol C Tables 4.2.6.8 and 6.1.1.4'
H H 0.0000 0.0000 'International Tables Vol C Tables 4.2.6.8 and 6.1.1.4'
N N 0.0061 0.0033 'International Tables Vol C Tables 4.2.6.8 and 6.1.1.4'
O O 0.0106 0.0060 'International Tables Vol C Tables 4.2.6.8 and 6.1.1.4'
Zr Zr -2.9673 0.5597 'International Tables Vol C Tables 4.2.6.8 and 6.1.1.4'

loop_
_geom_angle_atom_site_label_1
_geom_angle_atom_site_label_2
_geom_angle_atom_site_label_3
_geom_angle
_geom_angle_site_symmetry_1
_geom_angle_site_symmetry_3
O1 Zr1 O1 161.14(5) . 4_656
O1 Zr1 N1 60.06(4) . .
O1 Zr1 N1 138.73(4) 4_656 .
O1 Zr1 N1 138.73(4) . 4_656
O1 Zr1 N1 60.06(4) 4_656 4_656
N1 Zr1 N1 79.13(6) . 4_656
O1 Zr1 C8 86.14(5) . .
O1 Zr1 C8 89.76(5) 4_656 .
N1 Zr1 C8 94.99(5) . .
N1 Zr1 C8 104.41(5) 4_656 .
O1 Zr1 C8 89.76(5) . 4_656
O1 Zr1 C8 86.14(5) 4_656 4_656
N1 Zr1 C8 104.41(5) . 4_656
N1 Zr1 C8 94.99(5) 4_656 4_656
C8 Zr1 C8 154.84(8) . 4_656
O1 Zr1 N3 80.57(2) . .
O1 Zr1 N3 80.57(2) 4_656 .
N1 Zr1 N3 140.43(3) . .
N1 Zr1 N3 140.43(3) 4_656 .
C8 Zr1 N3 77.42(4) . .
C8 Zr1 N3 77.42(4) 4_656 .
O1 Zr1 C1 169.62(4) . 4_656
O1 Zr1 C1 29.07(4) 4_656 4_656
N1 Zr1 C1 109.96(4) . 4_656
N1 Zr1 C1 30.99(4) 4_656 4_656
C8 Zr1 C1 98.12(5) . 4_656
C8 Zr1 C1 90.26(5) 4_656 4_656
N3 Zr1 C1 109.55(3) . 4_656
O1 Zr1 C1 29.07(4) . .
O1 Zr1 C1 169.62(4) 4_656 .
N1 Zr1 C1 30.99(4) . .
N1 Zr1 C1 109.96(4) 4_656 .
C8 Zr1 C1 90.26(5) . .
C8 Zr1 C1 98.12(5) 4_656 .
N3 Zr1 C1 109.55(3) . .
C1 Zr1 C1 140.91(6) 4_656 .
C1 O1 Zr1 94.65(7) . .
C15 N3 C15 117.29(16) . 4_656
C15 N3 Zr1 121.36(8) . .
C15 N3 Zr1 121.36(8) 4_656 .
C1 N2 C5 120.39(11) . .
C1 N2 C2 120.62(11) . .
C5 N2 C2 118.40(11) . .
C1 N1 C18 124.64(11) . .
C1 N1 Zr1 92.38(8) . .
C18 N1 Zr1 124.69(8) . .
C14 C9 C10 116.30(14) . .
C14 C9 C8 122.07(14) . .
C10 C9 C8 121.61(13) . .
C11 C10 C9 121.88(15) . .
C16 C17 C16 118.73(18) 4_656 .
N2 C2 C3 110.36(12) . .
N2 C2 C4 114.45(12) . .
C3 C2 C4 112.31(14) . .
C20 C19 C18 120.47(15) . .
C10 C11 C12 120.59(16) . .
C9 C8 Zr1 117.35(9) . .
N2 C5 C7 111.55(14) . .
N2 C5 C6 110.21(13) . .
C7 C5 C6 112.13(13) . .
C21 C20 C19 120.04(16) . .
C19 C18 N1 121.46(12) . .
C19 C18 C23 119.68(12) . .
N1 C18 C23 118.41(11) . .
O1 C1 N2 120.61(12) . .
O1 C1 N1 112.90(10) . .
N2 C1 N1 126.42(12) . .
O1 C1 Zr1 56.28(6) . .
N2 C1 Zr1 176.44(10) . .
N1 C1 Zr1 56.63(6) . .
C13 C14 C9 121.70(16) . .
C18 C23 C22 118.87(14) . .
C18 C23 C23 120.13(11) . 4_656
C22 C23 C23 121.00(12) . 4_656
N3 C15 C16 122.96(13) . .
C21 C22 C23 119.83(15) . .
C21 C22 C24 119.26(16) . .
C23 C22 C24 120.88(17) . .
C12 C13 C14 121.14(17) . .
C17 C16 C15 119.03(14) . .
C13 C12 C11 118.39(16) . .
C20 C21 C22 121.02(15) . .

loop_
_geom_bond_atom_site_label_1
_geom_bond_atom_site_label_2
_geom_bond_distance
_geom_bond_site_symmetry_2
Zr1 O1 2.1966(9) .
Zr1 O1 2.1966(9) 4_656
Zr1 N1 2.2001(11) .
Zr1 N1 2.2001(11) 4_656
Zr1 C8 2.3504(14) .
Zr1 C8 2.3504(14) 4_656
Zr1 N3 2.3780(13) .
Zr1 C1 2.6323(12) 4_656
Zr1 C1 2.6323(12) .
O1 C1 1.2832(16) .
N3 C15 1.3413(15) .
N3 C15 1.3413(15) 4_656
N2 C1 1.3370(16) .
N2 C5 1.4794(18) .
N2 C2 1.4834(17) .
N1 C1 1.3566(16) .
N1 C18 1.4053(16) .
C9 C14 1.399(2) .
C9 C10 1.403(2) .
C9 C8 1.469(2) .
C10 C11 1.385(2) .
C17 C16 1.3759(18) 4_656
C17 C16 1.3759(18) .
C2 C3 1.518(2) .
C2 C4 1.520(2) .
C19 C20 1.385(2) .
C19 C18 1.3983(19) .
C11 C12 1.389(3) .
C5 C7 1.518(2) .
C5 C6 1.524(2) .
C20 C21 1.372(3) .
C18 C23 1.4074(18) .
C14 C13 1.384(2) .
C23 C22 1.410(2) .
C23 C23 1.480(3) 4_656
C15 C16 1.378(2) .
C22 C21 1.388(3) .
C22 C24 1.507(3) .
C13 C12 1.378(3) .
